data_7050474
loop_
_publ_author_name
'Bian, Yongzhong'
'Wang, Daqi'
'Wang, Rongming'
'Weng, Linhong'
'Dou, Jianmin'
'Zhao, Dongyuan'
'Ng, Dennis K. P.'
'Jiang, Jianzhuang'

_publ_section_title
;
 Structural studies of the whole series of lanthanide double-decker
 compounds with mixed 2,3-naphthalocyaninato and octaethylporphyrinato
 ligands
;
_journal_issue 5
_journal_name_full 'New Journal of Chemistry'
_journal_page_first 844
_journal_paper_doi 10.1039/b209882m
_journal_volume 27
_journal_year 2003
_chemical_formula_sum 'C84 H68 N12 Tb'
_chemical_formula_weight 1404.42
_chemical_name_systematic
; 
? 
;
_space_group_IT_number 62
_symmetry_cell_setting orthorhombic
_symmetry_space_group_name_Hall '-P 2ac 2n'
_symmetry_space_group_name_H-M 'P n m a'
_atom_sites_solution_hydrogens geom
_atom_sites_solution_primary direct
_atom_sites_solution_secondary difmap
_audit_creation_method SHELXL-97
_cell_angle_alpha 90.00
_cell_angle_beta 90.00
_cell_angle_gamma 90.00
_cell_formula_units_Z 4
_cell_length_a 28.550(4)
_cell_length_b 26.489(3)
_cell_length_c 10.9353(14)
_cell_measurement_reflns_used 4615
_cell_measurement_temperature 293(2)
_cell_measurement_theta_max 20.413
_cell_measurement_theta_min 2.346
_cell_volume 8269.9(18)
_computing_cell_refinement 'Bruker SMART'
_computing_data_collection 'Bruker SMART'
_computing_data_reduction 'Bruker SHELXTL'
_computing_molecular_graphics 'Bruker SHELXTL'
_computing_publication_material 'Bruker SHELXTL'
_computing_structure_refinement 'SHELXL-97 (Sheldrick, 1997)'
_computing_structure_solution 'SHELXS-97 (Sheldrick, 1990)'
_diffrn_ambient_temperature 293(2)
_diffrn_measured_fraction_theta_full 0.973
_diffrn_measured_fraction_theta_max 0.973
_diffrn_measurement_device_type 'CCD area detector'
_diffrn_measurement_method 'phi and omega scans'
_diffrn_radiation_monochromator graphite
_diffrn_radiation_source 'fine-focus sealed tube'
_diffrn_radiation_type MoK\a
_diffrn_radiation_wavelength 0.71073
_diffrn_reflns_av_R_equivalents 0.1071
_diffrn_reflns_av_sigmaI/netI 0.1034
_diffrn_reflns_limit_h_max 33
_diffrn_reflns_limit_h_min -27
_diffrn_reflns_limit_k_max 30
_diffrn_reflns_limit_k_min -31
_diffrn_reflns_limit_l_max 12
_diffrn_reflns_limit_l_min -12
_diffrn_reflns_number 40241
_diffrn_reflns_theta_full 24.82
_diffrn_reflns_theta_max 24.82
_diffrn_reflns_theta_min 1.54
_exptl_absorpt_coefficient_mu 0.902
_exptl_absorpt_correction_T_max 0.9152
_exptl_absorpt_correction_T_min 0.7032
_exptl_absorpt_correction_type multi-scan
_exptl_absorpt_process_details SADABS
_exptl_crystal_density_diffrn 1.128
_exptl_crystal_density_method 'not measured'
_exptl_crystal_F_000 2884
_exptl_crystal_size_max 0.42
_exptl_crystal_size_mid 0.36
_exptl_crystal_size_min 0.10
_refine_diff_density_max 1.025
_refine_diff_density_min -0.711
_refine_diff_density_rms 0.092
_refine_ls_extinction_method none
_refine_ls_goodness_of_fit_ref 0.937
_refine_ls_hydrogen_treatment mixed
_refine_ls_matrix_type full
_refine_ls_number_parameters 445
_refine_ls_number_reflns 7097
_refine_ls_number_restraints 0
_refine_ls_restrained_S_all 0.937
_refine_ls_R_factor_all 0.1155
_refine_ls_R_factor_gt 0.0521
_refine_ls_shift/su_max 0.000
_refine_ls_shift/su_mean 0.000
_refine_ls_structure_factor_coef Fsqd
_refine_ls_weighting_details 'calc w=1/[\s^2^(Fo^2^)+(0.0668P)^2^+0.0000P] where P=(Fo^2^+2Fc^2^)/3'
_refine_ls_weighting_scheme calc
_refine_ls_wR_factor_gt 0.1153
_refine_ls_wR_factor_ref 0.1424
_reflns_number_gt 3891
_reflns_number_total 7097
_reflns_threshold_expression >2sigma(I)
_cod_data_source_file b209882m.txt
_cod_data_source_block 020319a
_cod_depositor_comments
;
The following automatic conversions were performed:
'_symmetry_cell_setting' value 'Orthorhombic' changed to 'orthorhombic'
according to '/home/saulius/struct/CIF-dictionaries/cif_core.dic'
dictionary named 'cif_core.dic' version 2.4.1 from
2010-06-29.

'_exptl_absorpt_correction_type' value 'MULTI-SCAN' changed
to 'multi-scan' according to
'/home/saulius/struct/CIF-dictionaries/cif_core.dic' dictionary named
'cif_core.dic' version 2.4.1 from 2010-06-29.

Automatic conversion script
Id: cif_fix_enum 1527 2010-12-29 10:47:43Z saulius 
;
_cod_original_cell_volume 8269.7(18)
_cod_original_sg_symbol_H-M Pnma
_cod_database_code 7050474

loop_
_symmetry_equiv_pos_as_xyz
'x, y, z'
'-x+1/2, -y, z+1/2'
'-x, y+1/2, -z'
'x+1/2, -y+1/2, -z+1/2'
'-x, -y, -z'
'x-1/2, y, -z-1/2'
'x, -y-1/2, z'
'-x-1/2, y-1/2, z-1/2'

loop_
_atom_site_label
_atom_site_type_symbol
_atom_site_fract_x
_atom_site_fract_y
_atom_site_fract_z
_atom_site_U_iso_or_equiv
_atom_site_adp_type
_atom_site_occupancy
_atom_site_symmetry_multiplicity
_atom_site_calc_flag
_atom_site_refinement_flags
_atom_site_disorder_assembly
_atom_site_disorder_group
Tb1 Tb 0.527465(15) 0.2500 0.30084(4) 0.03929(16) Uani 1 2 d S . .
N1 N 0.5215(2) 0.2500 0.0770(6) 0.0319(15) Uani 1 2 d S . .
N2 N 0.51815(17) 0.33965(18) 0.0321(5) 0.0464(13) Uani 1 1 d . . .
N3 N 0.56645(16) 0.32471(18) 0.2093(5) 0.0443(12) Uani 1 1 d . . .
N4 N 0.62894(18) 0.34036(19) 0.3563(5) 0.0487(13) Uani 1 1 d . . .
N5 N 0.6131(2) 0.2500 0.3452(6) 0.0436(18) Uani 1 2 d S . .
N6 N 0.46018(16) 0.30544(18) 0.2797(4) 0.0418(13) Uani 1 1 d . . .
N7 N 0.53018(17) 0.30478(18) 0.4780(4) 0.0411(12) Uani 1 1 d . . .
C1 C 0.5080(2) 0.2912(2) 0.0103(5) 0.0413(15) Uani 1 1 d . . .
C2 C 0.4834(2) 0.2769(2) -0.1034(5) 0.0452(16) Uani 1 1 d . . .
C3 C 0.4645(2) 0.3041(2) -0.1986(6) 0.0516(16) Uani 1 1 d . . .
C4 C 0.4427(2) 0.2768(2) -0.2957(6) 0.0505(16) Uani 1 1 d . . .
C5 C 0.4201(2) 0.3035(3) -0.3913(6) 0.0624(19) Uani 1 1 d . . .
C6 C 0.3978(2) 0.2765(3) -0.4814(6) 0.062(2) Uani 1 1 d . . .
C7 C 0.5467(2) 0.3542(2) 0.1221(6) 0.0437(15) Uani 1 1 d . . .
C8 C 0.5629(2) 0.4060(2) 0.1296(6) 0.0460(16) Uani 1 1 d . . .
C9 C 0.5546(2) 0.4484(2) 0.0625(6) 0.0531(17) Uani 1 1 d . . .
C10 C 0.5774(2) 0.4940(2) 0.0999(6) 0.0551(17) Uani 1 1 d . . .
C11 C 0.5684(3) 0.5400(3) 0.0329(7) 0.066(2) Uani 1 1 d . . .
C12 C 0.5897(3) 0.5841(3) 0.0764(8) 0.075(2) Uani 1 1 d . . .
C13 C 0.6202(3) 0.5845(3) 0.1754(8) 0.076(2) Uani 1 1 d . . .
C14 C 0.6293(3) 0.5407(3) 0.2378(8) 0.072(2) Uani 1 1 d . . .
C15 C 0.6083(2) 0.4942(2) 0.2014(7) 0.0544(17) Uani 1 1 d . . .
C16 C 0.6175(2) 0.4496(2) 0.2674(6) 0.0576(19) Uani 1 1 d . . .
C17 C 0.5946(2) 0.4067(2) 0.2296(6) 0.0503(17) Uani 1 1 d . . .
C18 C 0.5971(2) 0.3542(2) 0.2744(6) 0.0457(16) Uani 1 1 d . . .
C19 C 0.6369(2) 0.2917(2) 0.3825(6) 0.0453(15) Uani 1 1 d . . .
C20 C 0.6770(2) 0.2767(2) 0.4567(6) 0.0494(17) Uani 1 1 d . . .
C21 C 0.7114(2) 0.3038(3) 0.5151(6) 0.0592(19) Uani 1 1 d . . .
C22 C 0.7457(2) 0.2768(2) 0.5786(6) 0.0582(19) Uani 1 1 d . . .
C23 C 0.7818(3) 0.3032(3) 0.6451(8) 0.083(3) Uani 1 1 d . . .
C24 C 0.8147(3) 0.2765(3) 0.7088(10) 0.112(3) Uani 1 1 d . . .
C25 C 0.4047(3) 0.2500 0.1703(7) 0.045(2) Uani 1 2 d S . .
C26 C 0.4210(2) 0.2975(2) 0.2112(5) 0.0427(15) Uani 1 1 d . . .
C27 C 0.3949(2) 0.3438(2) 0.1967(6) 0.0482(15) Uani 1 1 d . . .
C28 C 0.4181(2) 0.3797(2) 0.2589(6) 0.0499(17) Uani 1 1 d . . .
C29 C 0.4591(2) 0.3556(2) 0.3102(5) 0.0424(15) Uani 1 1 d . . .
C30 C 0.4894(2) 0.3793(2) 0.3934(6) 0.0480(16) Uani 1 1 d . . .
C31 C 0.5215(2) 0.3562(2) 0.4738(5) 0.0431(15) Uani 1 1 d . . .
C32 C 0.5443(2) 0.3812(2) 0.5731(6) 0.0520(17) Uani 1 1 d . . .
C33 C 0.5662(2) 0.3453(3) 0.6417(6) 0.0576(19) Uani 1 1 d . . .
C34 C 0.5566(2) 0.2974(2) 0.5803(6) 0.0465(16) Uani 1 1 d . . .
C35 C 0.5703(3) 0.2500 0.6242(9) 0.050(2) Uani 1 2 d S . .
C36 C 0.3477(2) 0.3475(3) 0.1340(7) 0.070(2) Uani 1 1 d . . .
C37 C 0.3080(3) 0.3326(4) 0.2224(9) 0.101(3) Uani 1 1 d . . .
C38 C 0.4035(3) 0.4338(2) 0.2820(7) 0.067(2) Uani 1 1 d . . .
C39 C 0.3792(3) 0.4406(3) 0.4062(9) 0.095(3) Uani 1 1 d . . .
C40 C 0.5426(3) 0.4379(2) 0.5988(7) 0.069(2) Uani 1 1 d . . .
C41 C 0.4982(3) 0.4526(3) 0.6738(8) 0.094(3) Uani 1 1 d . . .
C42 C 0.5912(3) 0.3516(3) 0.7617(8) 0.087(3) Uani 1 1 d . . .
C43 C 0.6415(5) 0.3635(7) 0.7456(12) 0.197(7) Uani 1 1 d . . .

loop_
_atom_site_aniso_label
_atom_site_aniso_U_11
_atom_site_aniso_U_22
_atom_site_aniso_U_33
_atom_site_aniso_U_23
_atom_site_aniso_U_13
_atom_site_aniso_U_12
Tb1 0.0411(3) 0.0438(3) 0.0330(2) 0.000 -0.0028(2) 0.000
N1 0.036(4) 0.023(3) 0.036(4) 0.000 0.012(3) 0.000
N2 0.057(4) 0.041(3) 0.041(3) 0.007(2) -0.005(3) -0.002(2)
N3 0.046(3) 0.051(3) 0.036(3) 0.003(3) -0.007(3) -0.008(2)
N4 0.050(3) 0.048(3) 0.048(3) 0.004(3) -0.010(3) -0.006(3)
N5 0.039(4) 0.049(4) 0.043(4) 0.000 -0.001(3) 0.000
N6 0.045(3) 0.044(3) 0.036(3) -0.007(2) -0.006(2) 0.009(2)
N7 0.040(3) 0.053(3) 0.030(3) -0.005(2) -0.005(2) -0.006(2)
C1 0.045(4) 0.044(4) 0.035(4) -0.003(3) -0.002(3) -0.003(3)
C2 0.048(4) 0.054(4) 0.033(3) -0.002(3) -0.005(3) 0.002(3)
C3 0.052(4) 0.066(4) 0.037(3) 0.002(3) -0.006(4) -0.001(3)
C4 0.047(4) 0.070(4) 0.034(3) 0.000(3) -0.001(3) 0.000(3)
C5 0.045(4) 0.106(6) 0.036(4) 0.006(4) 0.003(3) 0.000(4)
C6 0.051(4) 0.093(5) 0.043(4) -0.002(3) 0.001(4) 0.005(4)
C7 0.053(4) 0.043(4) 0.035(4) 0.000(3) -0.007(3) -0.004(3)
C8 0.047(4) 0.052(4) 0.038(4) 0.000(3) -0.003(3) -0.005(3)
C9 0.067(5) 0.039(4) 0.053(4) 0.005(3) 0.006(4) -0.002(3)
C10 0.062(5) 0.051(4) 0.052(4) 0.003(4) 0.010(4) 0.001(3)
C11 0.087(6) 0.043(4) 0.068(5) 0.014(4) 0.017(4) 0.003(4)
C12 0.101(7) 0.047(5) 0.076(6) 0.009(4) 0.026(5) 0.007(4)
C13 0.089(6) 0.058(5) 0.081(6) 0.007(4) 0.000(5) -0.008(4)
C14 0.079(5) 0.048(4) 0.090(6) 0.000(4) 0.012(4) -0.012(4)
C15 0.060(4) 0.047(4) 0.056(4) -0.010(4) 0.007(4) -0.001(3)
C16 0.071(5) 0.038(4) 0.064(5) 0.002(3) 0.003(4) -0.006(3)
C17 0.052(4) 0.045(4) 0.053(4) 0.007(3) -0.002(3) -0.003(3)
C18 0.049(4) 0.044(4) 0.045(4) 0.001(3) 0.004(3) 0.000(3)
C19 0.036(4) 0.054(4) 0.046(4) 0.007(3) -0.005(3) -0.002(3)
C20 0.043(4) 0.061(4) 0.044(4) 0.000(3) -0.003(3) -0.005(3)
C21 0.053(4) 0.071(5) 0.054(4) 0.004(4) -0.010(4) -0.012(4)
C22 0.033(4) 0.083(5) 0.059(4) 0.000(4) -0.011(3) -0.003(3)
C23 0.062(5) 0.100(6) 0.088(6) 0.006(5) -0.034(5) -0.010(5)
C24 0.081(6) 0.113(7) 0.144(9) 0.000(6) -0.054(6) -0.003(5)
C25 0.050(6) 0.051(6) 0.033(5) 0.000 0.003(4) 0.000
C26 0.043(4) 0.055(4) 0.030(3) 0.000(3) 0.004(3) 0.004(3)
C27 0.060(4) 0.050(4) 0.035(3) 0.004(3) -0.003(4) 0.004(3)
C28 0.060(4) 0.043(4) 0.047(4) 0.012(3) 0.003(3) 0.014(3)
C29 0.047(4) 0.044(4) 0.037(3) 0.002(3) -0.003(3) 0.002(3)
C30 0.055(4) 0.046(4) 0.043(4) -0.003(3) 0.000(3) -0.002(3)
C31 0.058(4) 0.031(3) 0.040(4) 0.000(3) 0.003(3) 0.000(3)
C32 0.059(4) 0.051(4) 0.046(4) -0.011(3) -0.002(3) -0.002(3)
C33 0.066(5) 0.065(5) 0.041(4) -0.012(4) -0.011(4) -0.005(4)
C34 0.046(4) 0.057(4) 0.037(4) -0.004(3) -0.003(3) 0.001(3)
C35 0.044(6) 0.053(6) 0.053(6) 0.000 0.000(5) 0.000
C36 0.047(4) 0.088(6) 0.074(5) 0.021(4) -0.011(4) 0.010(4)
C37 0.050(5) 0.149(9) 0.104(7) 0.024(6) -0.008(5) -0.006(5)
C38 0.084(5) 0.051(4) 0.068(5) 0.000(4) -0.003(4) 0.022(4)
C39 0.108(7) 0.086(6) 0.091(7) -0.016(5) 0.037(6) 0.013(5)
C40 0.090(6) 0.050(4) 0.067(5) -0.018(4) -0.009(4) -0.013(4)
C41 0.096(6) 0.083(6) 0.105(7) -0.034(5) 0.026(6) 0.005(5)
C42 0.085(6) 0.094(6) 0.080(6) -0.026(5) -0.032(5) -0.008(5)
C43 0.105(9) 0.38(2) 0.110(9) -0.029(12) -0.017(8) -0.075(12)

loop_
_atom_type_symbol
_atom_type_description
_atom_type_scat_dispersion_real
_atom_type_scat_dispersion_imag
_atom_type_scat_source
C C 0.0033 0.0016 'International Tables Vol C Tables 4.2.6.8 and 6.1.1.4'
H H 0.0000 0.0000 'International Tables Vol C Tables 4.2.6.8 and 6.1.1.4'
N N 0.0061 0.0033 'International Tables Vol C Tables 4.2.6.8 and 6.1.1.4'
Tb Tb -0.1723 4.1537 'International Tables Vol C Tables 4.2.6.8 and 6.1.1.4'

loop_
_geom_angle_atom_site_label_1
_geom_angle_atom_site_label_2
_geom_angle_atom_site_label_3
_geom_angle
_geom_angle_site_symmetry_1
_geom_angle_site_symmetry_3
_geom_angle_publ_flag
N7 Tb1 N7 73.6(2) . 7_565 ?
N7 Tb1 N6 117.62(16) . 7_565 ?
N7 Tb1 N6 74.87(16) 7_565 7_565 ?
N7 Tb1 N6 74.87(16) . . ?
N7 Tb1 N6 117.62(16) 7_565 . ?
N6 Tb1 N6 74.4(2) 7_565 . ?
N7 Tb1 N1 143.15(11) . . ?
N7 Tb1 N1 143.15(11) 7_565 . ?
N6 Tb1 N1 81.39(15) 7_565 . ?
N6 Tb1 N1 81.39(15) . . ?
N7 Tb1 N3 141.83(16) . 7_565 ?
N7 Tb1 N3 80.23(16) 7_565 7_565 ?
N6 Tb1 N3 80.46(16) 7_565 7_565 ?
N6 Tb1 N3 143.00(16) . 7_565 ?
N1 Tb1 N3 68.22(14) . 7_565 ?
N7 Tb1 N3 80.23(16) . . ?
N7 Tb1 N3 141.83(16) 7_565 . ?
N6 Tb1 N3 143.00(16) 7_565 . ?
N6 Tb1 N3 80.46(16) . . ?
N1 Tb1 N3 68.22(14) . . ?
N3 Tb1 N3 105.8(2) 7_565 . ?
N7 Tb1 N5 79.22(17) . . ?
N7 Tb1 N5 79.22(17) 7_565 . ?
N6 Tb1 N5 142.58(12) 7_565 . ?
N6 Tb1 N5 142.58(12) . . ?
N1 Tb1 N5 105.2(2) . . ?
N3 Tb1 N5 68.81(14) 7_565 . ?
N3 Tb1 N5 68.81(14) . . ?
C1 N1 C1 105.8(7) 7_565 . ?
C1 N1 Tb1 123.5(3) 7_565 . ?
C1 N1 Tb1 123.5(3) . . ?
C7 N2 C1 122.7(5) . . ?
C7 N3 C18 107.7(5) . . ?
C7 N3 Tb1 123.8(4) . . ?
C18 N3 Tb1 122.1(4) . . ?
C18 N4 C19 121.7(5) . . ?
C19 N5 C19 108.7(7) . 7_565 ?
C19 N5 Tb1 123.3(4) . . ?
C19 N5 Tb1 123.3(4) 7_565 . ?
C26 N6 C29 105.4(5) . . ?
C26 N6 Tb1 127.4(4) . . ?
C29 N6 Tb1 125.5(4) . . ?
C34 N7 C31 105.5(5) . . ?
C34 N7 Tb1 126.0(4) . . ?
C31 N7 Tb1 123.9(4) . . ?
N2 C1 N1 127.6(5) . . ?
N2 C1 C2 119.8(5) . . ?
N1 C1 C2 112.3(5) . . ?
C3 C2 C2 121.6(4) . 7_565 ?
C3 C2 C1 133.6(6) . . ?
C2 C2 C1 104.8(3) 7_565 . ?
C2 C3 C4 117.9(6) . . ?
C5 C4 C4 119.9(4) . 7_565 ?
C5 C4 C3 119.7(6) . . ?
C4 C4 C3 120.4(4) 7_565 . ?
C6 C5 C4 118.7(7) . . ?
C5 C6 C6 121.4(4) . 7_565 ?
N2 C7 N3 127.4(5) . . ?
N2 C7 C8 120.6(5) . . ?
N3 C7 C8 111.8(5) . . ?
C9 C8 C17 121.0(6) . . ?
C9 C8 C7 133.9(6) . . ?
C17 C8 C7 105.1(5) . . ?
C8 C9 C10 117.5(6) . . ?
C15 C10 C9 120.7(6) . . ?
C15 C10 C11 120.3(6) . . ?
C9 C10 C11 119.0(7) . . ?
C12 C11 C10 117.0(7) . . ?
C13 C12 C11 122.9(7) . . ?
C14 C13 C12 120.0(7) . . ?
C13 C14 C15 120.8(8) . . ?
C16 C15 C10 120.9(6) . . ?
C16 C15 C14 120.2(7) . . ?
C10 C15 C14 118.9(6) . . ?
C17 C16 C15 116.7(6) . . ?
C16 C17 C8 123.1(6) . . ?
C16 C17 C18 131.0(6) . . ?
C8 C17 C18 105.9(5) . . ?
N4 C18 N3 129.0(6) . . ?
N4 C18 C17 121.1(6) . . ?
N3 C18 C17 109.5(5) . . ?
N4 C19 N5 129.2(6) . . ?
N4 C19 C20 120.9(6) . . ?
N5 C19 C20 109.8(6) . . ?
C21 C20 C20 121.4(4) . 7_565 ?
C21 C20 C19 132.8(6) . . ?
C20 C20 C19 105.8(3) 7_565 . ?
C20 C21 C22 117.8(6) . . ?
C21 C22 C22 120.8(4) . 7_565 ?
C21 C22 C23 120.3(6) . . ?
C22 C22 C23 119.0(4) 7_565 . ?
C24 C23 C22 119.8(8) . . ?
C23 C24 C24 121.2(5) . 7_565 ?
C26 C25 C26 125.6(8) . 7_565 ?
N6 C26 C25 125.6(6) . . ?
N6 C26 C27 110.6(5) . . ?
C25 C26 C27 123.5(6) . . ?
C28 C27 C26 106.9(6) . . ?
C28 C27 C36 128.6(6) . . ?
C26 C27 C36 124.2(6) . . ?
C27 C28 C29 106.5(5) . . ?
C27 C28 C38 128.1(6) . . ?
C29 C28 C38 125.2(6) . . ?
N6 C29 C30 125.3(5) . . ?
N6 C29 C28 110.6(5) . . ?
C30 C29 C28 123.6(6) . . ?
C29 C30 C31 127.7(5) . . ?
N7 C31 C30 124.3(5) . . ?
N7 C31 C32 110.4(5) . . ?
C30 C31 C32 124.7(5) . . ?
C33 C32 C31 107.7(5) . . ?
C33 C32 C40 126.8(6) . . ?
C31 C32 C40 125.5(6) . . ?
C32 C33 C34 105.5(6) . . ?
C32 C33 C42 128.4(6) . . ?
C34 C33 C42 125.9(6) . . ?
N7 C34 C35 124.5(6) . . ?
N7 C34 C33 110.8(5) . . ?
C35 C34 C33 124.6(6) . . ?
C34 C35 C34 127.3(8) 7_565 . ?
C27 C36 C37 110.7(6) . . ?
C28 C38 C39 112.6(6) . . ?
C32 C40 C41 111.5(6) . . ?
C43 C42 C33 112.4(8) . . ?

loop_
_geom_bond_atom_site_label_1
_geom_bond_atom_site_label_2
_geom_bond_distance
_geom_bond_site_symmetry_2
_geom_bond_publ_flag
Tb1 N7 2.422(4) . ?
Tb1 N7 2.422(4) 7_565 ?
Tb1 N6 2.429(5) 7_565 ?
Tb1 N6 2.429(5) . ?
Tb1 N1 2.454(6) . ?
Tb1 N3 2.481(5) 7_565 ?
Tb1 N3 2.481(5) . ?
Tb1 N5 2.493(7) . ?
N1 C1 1.367(7) 7_565 ?
N1 C1 1.367(7) . ?
N2 C7 1.334(7) . ?
N2 C1 1.338(7) . ?
N3 C7 1.356(7) . ?
N3 C18 1.372(7) . ?
N4 C18 1.327(7) . ?
N4 C19 1.340(7) . ?
N5 C19 1.360(7) . ?
N5 C19 1.360(7) 7_565 ?
N6 C26 1.364(7) . ?
N6 C29 1.371(7) . ?
N7 C34 1.363(7) . ?
N7 C31 1.384(7) . ?
C1 C2 1.478(8) . ?
C2 C3 1.376(8) . ?
C2 C2 1.426(11) 7_565 ?
C3 C4 1.428(8) . ?
C4 C5 1.416(9) . ?
C4 C4 1.422(12) 7_565 ?
C5 C6 1.374(9) . ?
C6 C6 1.404(14) 7_565 ?
C7 C8 1.451(8) . ?
C8 C9 1.362(8) . ?
C8 C17 1.419(8) . ?
C9 C10 1.432(9) . ?
C10 C15 1.417(9) . ?
C10 C11 1.445(9) . ?
C11 C12 1.402(10) . ?
C12 C13 1.389(11) . ?
C13 C14 1.371(10) . ?
C14 C15 1.428(9) . ?
C15 C16 1.409(9) . ?
C16 C17 1.375(8) . ?
C17 C18 1.477(8) . ?
C19 C20 1.457(8) . ?
C20 C21 1.374(8) . ?
C20 C20 1.417(12) 7_565 ?
C21 C22 1.395(8) . ?
C22 C22 1.421(13) 7_565 ?
C22 C23 1.443(9) . ?
C23 C24 1.367(11) . ?
C24 C24 1.403(18) 7_565 ?
C25 C26 1.413(7) . ?
C25 C26 1.413(7) 7_565 ?
C26 C27 1.446(8) . ?
C27 C28 1.345(8) . ?
C27 C36 1.515(9) . ?
C28 C29 1.446(8) . ?
C28 C38 1.512(9) . ?
C29 C30 1.402(8) . ?
C30 C31 1.411(8) . ?
C31 C32 1.429(8) . ?
C32 C33 1.362(9) . ?
C32 C40 1.530(9) . ?
C33 C34 1.463(8) . ?
C33 C42 1.504(10) . ?
C34 C35 1.400(7) . ?
C35 C34 1.400(7) 7_565 ?
C36 C37 1.539(11) . ?
C38 C39 1.536(11) . ?
C40 C41 1.559(11) . ?
C42 C43 1.481(14) . ?
